data_4065834
loop_
_publ_author_name
'Drouin, Fr\'ed\'eric'
'Oguadinma, Paul O.'
'Whitehorne, Todd J. J.'
'Prud&#x2019;homme, Robert E.'
'Schaper, Frank'

_publ_section_title
;
 Lactide Polymerization with Chiral \b-Diketiminate Zinc Complexes
;
_journal_issue 9
_journal_name_full Organometallics
_journal_page_first 2139
_journal_paper_doi 10.1021/om100154w
_journal_volume 29
_journal_year 2010
_chemical_absolute_configuration rmad
_chemical_compound_source 'Synthesized by the authors. See text'
_chemical_formula_moiety 'C48 H64 N4 O2 Zn2'
_chemical_formula_sum 'C48 H64 N4 O2 Zn2'
_chemical_formula_weight 859.77
_chemical_name_systematic
; 
 ? 
;
_space_group_IT_number 19
_symmetry_cell_setting orthorhombic
_symmetry_space_group_name_Hall 'P 2ac 2ab'
_symmetry_space_group_name_H-M 'P 21 21 21'
_atom_sites_solution_hydrogens geom
_atom_sites_solution_primary direct
_atom_sites_solution_secondary difmap
_audit_creation_method SHELXL-97
_cell_angle_alpha 90
_cell_angle_beta 90
_cell_angle_gamma 90
_cell_formula_units_Z 4
_cell_length_a 12.9219(3)
_cell_length_b 18.4221(4)
_cell_length_c 18.6609(4)
_cell_measurement_reflns_used 15534
_cell_measurement_temperature 150
_cell_measurement_theta_max 61.57
_cell_measurement_theta_min 3.37
_cell_volume 4442.20(17)
_computing_cell_refinement 'SAINT V7.34A (Bruker AXS, 2006b)'
_computing_data_collection 'APEX2 v2.1-0 (Bruker AXS, 2006a)'
_computing_data_reduction 'SAINT V7.34A (Bruker AXS, 2006b)'
_computing_molecular_graphics 'SHELXTL v6.12 (Bruker AXS, 2001)'
_computing_publication_material 'UdMX (Maris, 2004)'
_computing_structure_refinement 'SHELXL97 (Sheldrick, 2008)'
_computing_structure_solution 'SHELXS97 (Sheldrick, 2008)'
_diffrn_ambient_temperature 150
_diffrn_detector_area_resol_mean 5.5
_diffrn_measured_fraction_theta_full 0.999
_diffrn_measured_fraction_theta_max 0.999
_diffrn_measurement_device_type 'Bruker Smart 6000'
_diffrn_measurement_method \w
_diffrn_radiation_monochromator 'Montel 200 optics'
_diffrn_radiation_source 'Rotating Anode'
_diffrn_radiation_type CuK\a
_diffrn_radiation_wavelength 1.54178
_diffrn_reflns_av_R_equivalents 0.052
_diffrn_reflns_av_sigmaI/netI 0.0396
_diffrn_reflns_limit_h_max 14
_diffrn_reflns_limit_h_min -14
_diffrn_reflns_limit_k_max 21
_diffrn_reflns_limit_k_min -21
_diffrn_reflns_limit_l_max 21
_diffrn_reflns_limit_l_min -21
_diffrn_reflns_number 59422
_diffrn_reflns_theta_full 63.45
_diffrn_reflns_theta_max 63.45
_diffrn_reflns_theta_min 3.37
_exptl_absorpt_coefficient_mu 1.642
_exptl_absorpt_correction_T_max 0.9062
_exptl_absorpt_correction_T_min 0.7092
_exptl_absorpt_correction_type multi-scan
_exptl_absorpt_process_details 'Sadabs (Sheldrick, 1996)'
_exptl_crystal_colour Colorless
_exptl_crystal_density_diffrn 1.286
_exptl_crystal_density_method 'not measured'
_exptl_crystal_description block
_exptl_crystal_F_000 1824
_exptl_crystal_size_max 0.08
_exptl_crystal_size_mid 0.08
_exptl_crystal_size_min 0.06
_refine_diff_density_max 0.216
_refine_diff_density_min -0.381
_refine_diff_density_rms 0.050
_refine_ls_abs_structure_details 'Friedel Pairs merged'
_refine_ls_abs_structure_Flack -0.045(16)
_refine_ls_extinction_method none
_refine_ls_goodness_of_fit_ref 0.970
_refine_ls_hydrogen_treatment constr
_refine_ls_matrix_type full
_refine_ls_number_parameters 517
_refine_ls_number_reflns 7216
_refine_ls_number_restraints 0
_refine_ls_restrained_S_all 0.970
_refine_ls_R_factor_all 0.0351
_refine_ls_R_factor_gt 0.0293
_refine_ls_shift/su_max 0.001
_refine_ls_shift/su_mean 0.000
_refine_ls_structure_factor_coef Fsqd
_refine_ls_weighting_details 'calc w=1/[\s^2^(Fo^2^)+(0.0348P)^2^] where P=(Fo^2^+2Fc^2^)/3'
_refine_ls_weighting_scheme calc
_refine_ls_wR_factor_gt 0.0635
_refine_ls_wR_factor_ref 0.0650
_reflns_number_gt 6264
_reflns_number_total 7216
_reflns_threshold_expression I>2\s(I)
_cod_data_source_file om100154w_si_001.cif
_cod_data_source_block paul20
_cod_depositor_comments
;
The following automatic conversions were performed:

'_symmetry_cell_setting' value 'Orthorhombic' changed to
'orthorhombic' according to
/home/saulius/struct/CIF-dictionaries/cif_core.dic dictionary named
'cif_core.dic' version 2.4.1 from 2010-06-29.

'_geom_bond_publ_flag'
value 'Y' changed to 'y' according to
/home/saulius/struct/CIF-dictionaries/cif_core.dic dictionary named
'cif_core.dic' version 2.4.1 from 2010-06-29 (63
times).

'_geom_angle_publ_flag' value 'Y' changed to 'y' according
to /home/saulius/struct/CIF-dictionaries/cif_core.dic dictionary
named 'cif_core.dic' version 2.4.1 from 2010-06-29 (102
times).

'_geom_torsion_publ_flag' value 'Y' changed to 'y' according
to /home/saulius/struct/CIF-dictionaries/cif_core.dic dictionary
named 'cif_core.dic' version 2.4.1 from 2010-06-29 (170 times).

Automatic conversion script
Id: cif_fix_values 1715 2011-07-08 13:25:40Z adriana 
;
_cod_original_sg_symbol_H-M P212121
_cod_database_code 4065834

loop_
_symmetry_equiv_pos_as_xyz
'x, y, z'
'-x+1/2, -y, z+1/2'
'-x, y+1/2, -z+1/2'
'x+1/2, -y+1/2, -z'

loop_
_atom_site_label
_atom_site_type_symbol
_atom_site_fract_x
_atom_site_fract_y
_atom_site_fract_z
_atom_site_U_iso_or_equiv
_atom_site_adp_type
_atom_site_occupancy
_atom_site_symmetry_multiplicity
_atom_site_calc_flag
_atom_site_refinement_flags
Zn1 Zn 0.96222(3) 0.562807(16) 0.026267(16) 0.02011(9) Uani 1 1 d .
Zn2 Zn 1.03184(3) 0.429550(16) 0.105668(17) 0.02255(9) Uani 1 1 d .
O1 O 1.02769(14) 0.46532(8) 0.00530(8) 0.0248(4) Uani 1 1 d .
O2 O 0.96827(14) 0.52716(8) 0.12577(8) 0.0232(4) Uani 1 1 d .
N1 N 1.02913(16) 0.64831(10) -0.01888(11) 0.0208(5) Uani 1 1 d .
N2 N 0.82040(15) 0.57220(11) -0.01662(11) 0.0217(5) Uani 1 1 d .
N3 N 1.15699(16) 0.39357(11) 0.15648(12) 0.0245(5) Uani 1 1 d .
N4 N 0.93149(15) 0.35233(11) 0.13323(11) 0.0220(5) Uani 1 1 d .
C1 C 1.0455(2) 0.72945(13) -0.12412(14) 0.0294(7) Uani 1 1 d .
H1A H 1.1156 0.7116 -0.1334 0.044 Uiso 1 1 calc R
H1B H 1.0491 0.7756 -0.0981 0.044 Uiso 1 1 calc R
H1C H 1.0094 0.7368 -0.1697 0.044 Uiso 1 1 calc R
C2 C 0.98636(19) 0.67370(13) -0.07903(14) 0.0224(6) Uani 1 1 d .
C3 C 0.8879(2) 0.65561(13) -0.10518(14) 0.0236(6) Uani 1 1 d .
H3A H 0.8722 0.6752 -0.1510 0.028 Uiso 1 1 calc R
C4 C 0.80814(19) 0.61313(13) -0.07480(14) 0.0223(6) Uani 1 1 d .
C5 C 0.70464(19) 0.61816(14) -0.11373(14) 0.0280(7) Uani 1 1 d .
H5A H 0.6629 0.5752 -0.1027 0.042 Uiso 1 1 calc R
H5B H 0.7167 0.6207 -0.1655 0.042 Uiso 1 1 calc R
H5C H 0.6678 0.6618 -0.0980 0.042 Uiso 1 1 calc R
C6 C 1.22527(19) 0.65410(14) -0.02924(14) 0.0232(6) Uani 1 1 d .
C7 C 1.3119(2) 0.69860(14) -0.03407(14) 0.0287(7) Uani 1 1 d .
H7A H 1.3083 0.7471 -0.0169 0.034 Uiso 1 1 calc R
C8 C 1.4035(2) 0.67337(16) -0.06353(16) 0.0367(8) Uani 1 1 d .
H8A H 1.4618 0.7046 -0.0667 0.044 Uiso 1 1 calc R
C9 C 1.4104(2) 0.60284(16) -0.08827(16) 0.0352(8) Uani 1 1 d .
H9A H 1.4730 0.5855 -0.1087 0.042 Uiso 1 1 calc R
C10 C 1.3256(2) 0.55785(16) -0.08309(15) 0.0333(7) Uani 1 1 d .
H10A H 1.3301 0.5092 -0.0996 0.040 Uiso 1 1 calc R
C11 C 1.2337(2) 0.58316(14) -0.05393(15) 0.0287(7) Uani 1 1 d .
H11A H 1.1757 0.5516 -0.0508 0.034 Uiso 1 1 calc R
C12 C 1.12681(19) 0.68156(14) 0.00730(13) 0.0220(6) Uani 1 1 d .
H12A H 1.1222 0.7350 -0.0016 0.026 Uiso 1 1 calc R
C13 C 1.1355(2) 0.67046(14) 0.08775(14) 0.0275(7) Uani 1 1 d .
H13A H 1.0727 0.6885 0.1111 0.041 Uiso 1 1 calc R
H13B H 1.1957 0.6970 0.1059 0.041 Uiso 1 1 calc R
H13C H 1.1437 0.6186 0.0981 0.041 Uiso 1 1 calc R
C14 C 0.6857(2) 0.47104(14) -0.02374(15) 0.0241(6) Uani 1 1 d .
C15 C 0.7368(2) 0.43949(16) -0.08075(16) 0.0394(8) Uani 1 1 d .
H15A H 0.7995 0.4605 -0.0974 0.047 Uiso 1 1 calc R
C16 C 0.6982(2) 0.37736(16) -0.11448(18) 0.0456(9) Uani 1 1 d .
H16A H 0.7354 0.3562 -0.1531 0.055 Uiso 1 1 calc R
C17 C 0.6071(3) 0.34689(16) -0.09204(18) 0.0425(8) Uani 1 1 d .
H17A H 0.5807 0.3046 -0.1147 0.051 Uiso 1 1 calc R
C18 C 0.5554(3) 0.37810(18) -0.03706(19) 0.0572(10) Uani 1 1 d .
H18A H 0.4915 0.3578 -0.0218 0.069 Uiso 1 1 calc R
C19 C 0.5941(2) 0.43963(18) -0.00222(17) 0.0485(9) Uani 1 1 d .
H19A H 0.5567 0.4600 0.0367 0.058 Uiso 1 1 calc R
C20 C 0.73326(19) 0.53412(13) 0.01892(14) 0.0235(6) Uani 1 1 d .
H20A H 0.7656 0.5102 0.0615 0.028 Uiso 1 1 calc R
C21 C 0.6538(2) 0.58729(14) 0.05138(15) 0.0306(7) Uani 1 1 d .
H21A H 0.6904 0.6281 0.0736 0.046 Uiso 1 1 calc R
H21B H 0.6125 0.5621 0.0877 0.046 Uiso 1 1 calc R
H21C H 0.6082 0.6054 0.0135 0.046 Uiso 1 1 calc R
C22 C 1.2352(2) 0.32100(15) 0.25488(15) 0.0350(7) Uani 1 1 d .
H22A H 1.2742 0.3636 0.2710 0.052 Uiso 1 1 calc R
H22B H 1.2804 0.2895 0.2264 0.052 Uiso 1 1 calc R
H22C H 1.2096 0.2941 0.2966 0.052 Uiso 1 1 calc R
C23 C 1.1437(2) 0.34550(14) 0.20907(15) 0.0248(7) Uani 1 1 d .
C24 C 1.0488(2) 0.31223(13) 0.22624(14) 0.0257(6) Uani 1 1 d .
H24A H 1.0493 0.2862 0.2702 0.031 Uiso 1 1 calc R
C25 C 0.9528(2) 0.31065(13) 0.18981(14) 0.0247(6) Uani 1 1 d .
C26 C 0.8763(2) 0.25567(13) 0.21951(15) 0.0345(8) Uani 1 1 d .
H26A H 0.8056 0.2739 0.2131 0.052 Uiso 1 1 calc R
H26B H 0.8898 0.2481 0.2706 0.052 Uiso 1 1 calc R
H26C H 0.8841 0.2095 0.1939 0.052 Uiso 1 1 calc R
C27 C 1.2856(2) 0.49462(14) 0.16552(16) 0.0281(7) Uani 1 1 d .
C28 C 1.2427(2) 0.51814(15) 0.23045(16) 0.0352(8) Uani 1 1 d .
H28A H 1.1955 0.4877 0.2553 0.042 Uiso 1 1 calc R
C29 C 1.2684(2) 0.58523(15) 0.25878(17) 0.0399(8) Uani 1 1 d .
H29A H 1.2386 0.6004 0.3029 0.048 Uiso 1 1 calc R
C30 C 1.3366(3) 0.63019(17) 0.2236(2) 0.0496(9) Uani 1 1 d .
H30A H 1.3548 0.6759 0.2435 0.059 Uiso 1 1 calc R
C31 C 1.3783(3) 0.60817(18) 0.1591(2) 0.0547(10) Uani 1 1 d .
H31A H 1.4243 0.6393 0.1340 0.066 Uiso 1 1 calc R
C32 C 1.3534(2) 0.54098(16) 0.13082(18) 0.0443(9) Uani 1 1 d .
H32A H 1.3834 0.5264 0.0867 0.053 Uiso 1 1 calc R
C33 C 1.2623(2) 0.41781(14) 0.13719(15) 0.0297(7) Uani 1 1 d .
H33A H 1.3123 0.3838 0.1606 0.036 Uiso 1 1 calc R
C34 C 1.2775(2) 0.41114(16) 0.05589(15) 0.0420(8) Uani 1 1 d .
H34A H 1.2641 0.3610 0.0410 0.063 Uiso 1 1 calc R
H34B H 1.3488 0.4243 0.0435 0.063 Uiso 1 1 calc R
H34C H 1.2294 0.4438 0.0313 0.063 Uiso 1 1 calc R
C35 C 0.7358(2) 0.36168(15) 0.13544(15) 0.0260(7) Uani 1 1 d .
C36 C 0.6469(2) 0.31886(17) 0.13264(18) 0.0459(9) Uani 1 1 d .
H36A H 0.6471 0.2758 0.1047 0.055 Uiso 1 1 calc R
C37 C 0.5573(2) 0.33836(18) 0.17044(19) 0.0513(10) Uani 1 1 d .
H37A H 0.4981 0.3079 0.1688 0.062 Uiso 1 1 calc R
C38 C 0.5548(2) 0.40144(18) 0.20988(18) 0.0480(9) Uani 1 1 d .
H38A H 0.4936 0.4151 0.2347 0.058 Uiso 1 1 calc R
C39 C 0.6415(2) 0.44448(18) 0.21299(15) 0.0404(8) Uani 1 1 d .
H39A H 0.6406 0.4878 0.2406 0.048 Uiso 1 1 calc R
C40 C 0.7305(2) 0.42497(16) 0.17597(14) 0.0319(7) Uani 1 1 d .
H40A H 0.7894 0.4557 0.1784 0.038 Uiso 1 1 calc R
C41 C 0.8333(2) 0.34498(14) 0.09243(15) 0.0268(6) Uani 1 1 d .
H41A H 0.8366 0.3847 0.0560 0.032 Uiso 1 1 calc R
C42 C 0.8290(2) 0.27506(15) 0.04769(15) 0.0390(8) Uani 1 1 d .
H42A H 0.8923 0.2707 0.0192 0.059 Uiso 1 1 calc R
H42B H 0.7689 0.2768 0.0157 0.059 Uiso 1 1 calc R
H42C H 0.8229 0.2331 0.0797 0.059 Uiso 1 1 calc R
C43 C 1.0137(3) 0.42475(16) -0.05620(16) 0.0632(12) Uani 1 1 d .
H43A H 0.9392 0.4107 -0.0517 0.076 Uiso 1 1 calc R
C44 C 1.0626(3) 0.35489(17) -0.06077(19) 0.0775(14) Uani 1 1 d .
H44A H 1.0599 0.3310 -0.0139 0.116 Uiso 1 1 calc R
H44B H 1.1350 0.3610 -0.0753 0.116 Uiso 1 1 calc R
H44C H 1.0264 0.3250 -0.0962 0.116 Uiso 1 1 calc R
C45 C 1.0118(2) 0.46925(15) -0.12428(15) 0.0385(8) Uani 1 1 d .
H45A H 0.9649 0.5106 -0.1182 0.058 Uiso 1 1 calc R
H45B H 0.9876 0.4390 -0.1641 0.058 Uiso 1 1 calc R
H45C H 1.0817 0.4870 -0.1347 0.058 Uiso 1 1 calc R
C46 C 0.9689(2) 0.56722(13) 0.19115(12) 0.0239(6) Uani 1 1 d .
H46A H 1.0359 0.5943 0.1941 0.029 Uiso 1 1 calc R
C47 C 0.9620(2) 0.51656(13) 0.25615(13) 0.0304(6) Uani 1 1 d .
H47C H 1.0113 0.4765 0.2504 0.046 Uiso 1 1 calc R
H47D H 0.8917 0.4970 0.2598 0.046 Uiso 1 1 calc R
H47A H 0.9786 0.5438 0.2998 0.046 Uiso 1 1 calc R
C48 C 0.8810(2) 0.62270(15) 0.19048(15) 0.0335(7) Uani 1 1 d .
H48C H 0.8879 0.6541 0.1484 0.050 Uiso 1 1 calc R
H48D H 0.8842 0.6523 0.2341 0.050 Uiso 1 1 calc R
H48A H 0.8144 0.5973 0.1886 0.050 Uiso 1 1 calc R

loop_
_atom_site_aniso_label
_atom_site_aniso_U_11
_atom_site_aniso_U_22
_atom_site_aniso_U_33
_atom_site_aniso_U_23
_atom_site_aniso_U_13
_atom_site_aniso_U_12
Zn1 0.01910(18) 0.01734(17) 0.02389(18) 0.00072(15) -0.00063(16) 0.00095(17)
Zn2 0.02127(18) 0.01863(17) 0.02774(19) 0.00252(15) -0.00057(17) 0.00152(17)
O1 0.0302(10) 0.0204(9) 0.0236(10) -0.0038(7) 0.0022(9) 0.0041(9)
O2 0.0278(10) 0.0190(9) 0.0228(9) -0.0012(7) -0.0008(9) 0.0014(9)
N1 0.0175(11) 0.0197(10) 0.0253(12) -0.0011(9) -0.0026(11) 0.0028(10)
N2 0.0206(11) 0.0198(11) 0.0247(13) 0.0018(11) -0.0004(10) -0.0009(10)
N3 0.0205(12) 0.0190(12) 0.0340(14) 0.0030(11) 0.0010(11) -0.0013(10)
N4 0.0229(13) 0.0189(11) 0.0240(13) 0.0025(10) -0.0031(10) 0.0011(9)
C1 0.0213(15) 0.0297(15) 0.0371(17) 0.0114(13) -0.0007(14) -0.0007(13)
C2 0.0212(15) 0.0172(13) 0.0287(15) -0.0022(11) 0.0049(12) 0.0050(11)
C3 0.0262(15) 0.0229(14) 0.0218(15) 0.0032(13) -0.0008(13) 0.0024(12)
C4 0.0237(15) 0.0172(14) 0.0261(16) -0.0062(12) 0.0013(12) 0.0056(12)
C5 0.0251(15) 0.0309(16) 0.0282(17) 0.0055(13) -0.0052(13) 0.0024(13)
C6 0.0189(14) 0.0269(15) 0.0238(15) 0.0010(13) -0.0034(12) 0.0006(12)
C7 0.0265(16) 0.0269(16) 0.0327(17) -0.0031(14) -0.0016(14) -0.0049(13)
C8 0.0219(17) 0.045(2) 0.043(2) -0.0033(16) 0.0009(14) -0.0105(15)
C9 0.0174(15) 0.053(2) 0.0352(18) -0.0049(16) 0.0038(13) 0.0013(14)
C10 0.0300(17) 0.0316(17) 0.0382(18) -0.0084(14) 0.0011(14) 0.0058(14)
C11 0.0193(15) 0.0256(17) 0.0413(18) -0.0051(14) -0.0005(13) -0.0043(12)
C12 0.0227(15) 0.0164(14) 0.0268(16) -0.0018(12) -0.0001(12) -0.0014(11)
C13 0.0260(16) 0.0274(16) 0.0292(17) -0.0027(13) 0.0000(13) -0.0013(12)
C14 0.0215(15) 0.0233(14) 0.0275(16) 0.0039(13) -0.0046(13) -0.0006(12)
C15 0.0267(16) 0.0368(18) 0.055(2) -0.0162(17) 0.0030(15) -0.0038(15)
C16 0.0381(19) 0.042(2) 0.057(2) -0.0228(18) -0.0040(17) 0.0073(16)
C17 0.049(2) 0.0291(17) 0.050(2) -0.0006(16) -0.0193(18) -0.0088(16)
C18 0.047(2) 0.059(2) 0.066(3) -0.019(2) 0.009(2) -0.0287(19)
C19 0.0401(19) 0.052(2) 0.053(2) -0.0168(18) 0.0115(16) -0.0229(18)
C20 0.0210(15) 0.0244(14) 0.0250(16) 0.0019(13) 0.0000(12) 0.0016(12)
C21 0.0231(15) 0.0309(16) 0.0377(18) -0.0044(14) 0.0040(13) 0.0046(13)
C22 0.0322(17) 0.0316(17) 0.0411(19) 0.0062(15) -0.0110(15) 0.0039(14)
C23 0.0266(16) 0.0189(15) 0.0288(17) -0.0036(13) -0.0039(13) 0.0042(12)
C24 0.0304(17) 0.0211(14) 0.0256(15) 0.0070(12) -0.0036(13) 0.0011(13)
C25 0.0277(16) 0.0193(14) 0.0269(15) -0.0009(12) 0.0007(14) 0.0044(13)
C26 0.0341(19) 0.0274(16) 0.0420(19) 0.0085(14) 0.0001(15) -0.0053(14)
C27 0.0162(15) 0.0252(16) 0.0429(19) 0.0049(14) -0.0075(14) -0.0012(12)
C28 0.0369(19) 0.0279(18) 0.0408(19) 0.0029(15) -0.0082(15) -0.0016(14)
C29 0.0406(19) 0.0331(19) 0.046(2) -0.0067(16) -0.0116(16) 0.0051(15)
C30 0.041(2) 0.034(2) 0.074(3) -0.0056(19) -0.0252(19) -0.0077(17)
C31 0.036(2) 0.040(2) 0.088(3) -0.001(2) 0.009(2) -0.0173(17)
C32 0.0353(19) 0.0391(19) 0.059(2) -0.0034(17) 0.0092(16) -0.0056(15)
C33 0.0193(15) 0.0286(17) 0.0412(18) 0.0033(14) -0.0006(13) 0.0054(13)
C34 0.0279(17) 0.049(2) 0.049(2) -0.0102(16) 0.0103(15) -0.0028(15)
C35 0.0181(15) 0.0260(16) 0.0338(17) 0.0047(13) -0.0026(13) 0.0016(12)
C36 0.037(2) 0.0343(19) 0.066(2) -0.0042(17) -0.0011(17) -0.0048(16)
C37 0.024(2) 0.053(2) 0.077(3) 0.003(2) 0.0051(17) -0.0098(16)
C38 0.029(2) 0.063(2) 0.051(2) 0.0110(18) 0.0050(16) 0.0051(17)
C39 0.0404(19) 0.046(2) 0.0347(18) -0.0009(16) 0.0049(15) 0.0085(17)
C40 0.0331(17) 0.0311(17) 0.0316(17) 0.0042(15) -0.0020(14) -0.0042(15)
C41 0.0248(15) 0.0251(15) 0.0306(17) 0.0065(13) -0.0049(13) -0.0005(12)
C42 0.0353(19) 0.0375(18) 0.044(2) -0.0091(15) -0.0059(15) -0.0025(15)
C43 0.117(3) 0.0348(19) 0.0382(19) -0.0096(16) -0.031(2) 0.030(2)
C44 0.137(4) 0.041(2) 0.055(2) -0.0137(18) 0.019(3) 0.025(2)
C45 0.0347(19) 0.0471(18) 0.0337(18) -0.0124(15) -0.0004(14) 0.0063(15)
C46 0.0296(14) 0.0207(13) 0.0213(14) -0.0048(11) 0.0010(13) -0.0051(16)
C47 0.0369(16) 0.0310(15) 0.0233(15) -0.0010(12) -0.0028(15) 0.0035(15)
C48 0.0449(19) 0.0260(16) 0.0297(18) -0.0018(13) 0.0025(15) 0.0065(15)

loop_
_atom_type_symbol
_atom_type_description
_atom_type_scat_dispersion_real
_atom_type_scat_dispersion_imag
_atom_type_scat_source
C C 0.0181 0.0091 'International Tables Vol C Tables 4.2.6.8 and 6.1.1.4'
H H 0.0000 0.0000 'International Tables Vol C Tables 4.2.6.8 and 6.1.1.4'
N N 0.0311 0.0180 'International Tables Vol C Tables 4.2.6.8 and 6.1.1.4'
O O 0.0492 0.0322 'International Tables Vol C Tables 4.2.6.8 and 6.1.1.4'
Zn Zn -1.5491 0.6778 'International Tables Vol C Tables 4.2.6.8 and 6.1.1.4'

loop_
_geom_angle_atom_site_label_1
_geom_angle_atom_site_label_2
_geom_angle_atom_site_label_3
_geom_angle
_geom_angle_publ_flag
O2 ZN1 N1 130.32(8) y
O2 ZN1 N2 116.14(8) y
N1 ZN1 N2 99.21(8) y
O2 ZN1 O1 82.52(6) y
N1 ZN1 O1 116.12(7) y
N2 ZN1 O1 112.40(8) y
O2 ZN1 ZN2 41.54(5) y
N1 ZN1 ZN2 136.65(6) y
N2 ZN1 ZN2 122.71(6) y
O1 ZN1 ZN2 40.99(5) y
O1 ZN2 N3 125.61(9) y
O1 ZN2 N4 117.56(8) y
N3 ZN2 N4 99.68(8) y
O1 ZN2 O2 82.43(6) y
N3 ZN2 O2 122.76(8) y
N4 ZN2 O2 108.91(8) y
O1 ZN2 ZN1 41.93(5) y
N3 ZN2 ZN1 138.67(6) y
N4 ZN2 ZN1 121.04(6) y
O2 ZN2 ZN1 40.51(4) y
C43 O1 ZN2 127.41(16) y
C43 O1 ZN1 125.87(17) y
ZN2 O1 ZN1 97.09(7) y
C46 O2 ZN1 129.33(13) y
C46 O2 ZN2 128.28(14) y
ZN1 O2 ZN2 97.95(7) y
C2 N1 C12 118.9(2) y
C2 N1 ZN1 117.03(17) y
C12 N1 ZN1 123.91(15) y
C4 N2 C20 122.8(2) y
C4 N2 ZN1 118.86(17) y
C20 N2 ZN1 118.30(15) y
C23 N3 C33 120.0(2) y
C23 N3 ZN2 117.87(17) y
C33 N3 ZN2 122.17(17) y
C25 N4 C41 122.0(2) y
C25 N4 ZN2 118.74(17) y
C41 N4 ZN2 119.23(16) y
C2 C1 H1A 109.5 ?
C2 C1 H1B 109.5 ?
H1A C1 H1B 109.5 ?
C2 C1 H1C 109.5 ?
H1A C1 H1C 109.5 ?
H1B C1 H1C 109.5 ?
N1 C2 C3 125.8(2) y
N1 C2 C1 119.4(2) y
C3 C2 C1 114.9(2) y
C2 C3 C4 130.8(2) y
C2 C3 H3A 114.6 ?
C4 C3 H3A 114.6 ?
N2 C4 C3 123.7(2) y
N2 C4 C5 121.8(2) y
C3 C4 C5 114.5(2) y
C4 C5 H5A 109.5 ?
C4 C5 H5B 109.5 ?
H5A C5 H5B 109.5 ?
C4 C5 H5C 109.5 ?
H5A C5 H5C 109.5 ?
H5B C5 H5C 109.5 ?
C11 C6 C7 118.0(2) y
C11 C6 C12 121.6(2) y
C7 C6 C12 120.2(2) y
C8 C7 C6 121.1(3) y
C8 C7 H7A 119.5 ?
C6 C7 H7A 119.5 ?
C9 C8 C7 120.2(3) y
C9 C8 H8A 119.9 ?
C7 C8 H8A 119.9 ?
C10 C9 C8 119.5(3) y
C10 C9 H9A 120.3 ?
C8 C9 H9A 120.3 ?
C9 C10 C11 120.4(3) y
C9 C10 H10A 119.8 ?
C11 C10 H10A 119.8 ?
C10 C11 C6 120.8(3) y
C10 C11 H11A 119.6 ?
C6 C11 H11A 119.6 ?
N1 C12 C13 109.4(2) y
N1 C12 C6 115.1(2) y
C13 C12 C6 109.5(2) y
N1 C12 H12A 107.5 ?
C13 C12 H12A 107.5 ?
C6 C12 H12A 107.5 ?
C12 C13 H13A 109.5 ?
C12 C13 H13B 109.5 ?
H13A C13 H13B 109.5 ?
C12 C13 H13C 109.5 ?
H13A C13 H13C 109.5 ?
H13B C13 H13C 109.5 ?
C19 C14 C15 117.3(3) y
C19 C14 C20 120.7(3) y
C15 C14 C20 121.7(2) y
C14 C15 C16 121.4(3) y
C14 C15 H15A 119.3 ?
C16 C15 H15A 119.3 ?
C17 C16 C15 120.3(3) y
C17 C16 H16A 119.9 ?
C15 C16 H16A 119.9 ?
C18 C17 C16 118.8(3) y
C18 C17 H17A 120.6 ?
C16 C17 H17A 120.6 ?
C17 C18 C19 121.3(3) y
C17 C18 H18A 119.3 ?
C19 C18 H18A 119.3 ?
C14 C19 C18 120.8(3) y
C14 C19 H19A 119.6 ?
C18 C19 H19A 119.6 ?
N2 C20 C14 115.4(2) y
N2 C20 C21 112.4(2) y
C14 C20 C21 114.7(2) y
N2 C20 H20A 104.2 ?
C14 C20 H20A 104.2 ?
C21 C20 H20A 104.2 ?
C20 C21 H21A 109.5 ?
C20 C21 H21B 109.5 ?
H21A C21 H21B 109.5 ?
C20 C21 H21C 109.5 ?
H21A C21 H21C 109.5 ?
H21B C21 H21C 109.5 ?
C23 C22 H22A 109.5 ?
C23 C22 H22B 109.5 ?
H22A C22 H22B 109.5 ?
C23 C22 H22C 109.5 ?
H22A C22 H22C 109.5 ?
H22B C22 H22C 109.5 ?
N3 C23 C24 124.7(2) y
N3 C23 C22 120.6(2) y
C24 C23 C22 114.7(2) y
C23 C24 C25 131.6(2) y
C23 C24 H24A 114.2 ?
C25 C24 H24A 114.2 ?
N4 C25 C24 123.3(2) y
N4 C25 C26 122.5(2) y
C24 C25 C26 114.1(2) y
C25 C26 H26A 109.5 ?
C25 C26 H26B 109.5 ?
H26A C26 H26B 109.5 ?
C25 C26 H26C 109.5 ?
H26A C26 H26C 109.5 ?
H26B C26 H26C 109.5 ?
C32 C27 C28 117.7(3) y
C32 C27 C33 122.0(3) y
C28 C27 C33 120.2(2) y
C29 C28 C27 120.8(3) y
C29 C28 H28A 119.6 ?
C27 C28 H28A 119.6 ?
C30 C29 C28 120.5(3) y
C30 C29 H29A 119.7 ?
C28 C29 H29A 119.7 ?
C29 C30 C31 119.3(3) y
C29 C30 H30A 120.3 ?
C31 C30 H30A 120.3 ?
C30 C31 C32 120.3(3) y
C30 C31 H31A 119.8 ?
C32 C31 H31A 119.8 ?
C31 C32 C27 121.4(3) y
C31 C32 H32A 119.3 ?
C27 C32 H32A 119.3 ?
N3 C33 C34 109.6(2) y
N3 C33 C27 112.0(2) y
C34 C33 C27 112.8(2) y
N3 C33 H33A 107.4 ?
C34 C33 H33A 107.4 ?
C27 C33 H33A 107.4 ?
C33 C34 H34A 109.5 ?
C33 C34 H34B 109.5 ?
H34A C34 H34B 109.5 ?
C33 C34 H34C 109.5 ?
H34A C34 H34C 109.5 ?
H34B C34 H34C 109.5 ?
C40 C35 C36 117.0(3) y
C40 C35 C41 119.7(2) y
C36 C35 C41 123.1(3) y
C35 C36 C37 121.1(3) y
C35 C36 H36A 119.5 ?
C37 C36 H36A 119.5 ?
C38 C37 C36 120.3(3) y
C38 C37 H37A 119.8 ?
C36 C37 H37A 119.8 ?
C39 C38 C37 119.4(3) y
C39 C38 H38A 120.3 ?
C37 C38 H38A 120.3 ?
C38 C39 C40 120.3(3) y
C38 C39 H39A 119.8 ?
C40 C39 H39A 119.8 ?
C39 C40 C35 121.8(3) y
C39 C40 H40A 119.1 ?
C35 C40 H40A 119.1 ?
N4 C41 C35 114.7(2) y
N4 C41 C42 112.7(2) y
C35 C41 C42 115.1(2) y
N4 C41 H41A 104.2 ?
C35 C41 H41A 104.2 ?
C42 C41 H41A 104.2 ?
C41 C42 H42A 109.5 ?
C41 C42 H42B 109.5 ?
H42A C42 H42B 109.5 ?
C41 C42 H42C 109.5 ?
H42A C42 H42C 109.5 ?
H42B C42 H42C 109.5 ?
O1 C43 C44 118.4(3) y
O1 C43 C45 114.0(2) y
C44 C43 C45 116.3(3) y
O1 C43 H43A 101.3 ?
C44 C43 H43A 101.3 ?
C45 C43 H43A 101.3 ?
C43 C44 H44A 109.5 ?
C43 C44 H44B 109.5 ?
H44A C44 H44B 109.5 ?
C43 C44 H44C 109.5 ?
H44A C44 H44C 109.5 ?
H44B C44 H44C 109.5 ?
C43 C45 H45A 109.5 ?
C43 C45 H45B 109.5 ?
H45A C45 H45B 109.5 ?
C43 C45 H45C 109.5 ?
H45A C45 H45C 109.5 ?
H45B C45 H45C 109.5 ?
O2 C46 C48 109.5(2) y
O2 C46 C47 111.19(18) y
C48 C46 C47 111.7(2) y
O2 C46 H46A 108.1 ?
C48 C46 H46A 108.1 ?
C47 C46 H46A 108.1 ?
C46 C47 H47C 109.5 ?
C46 C47 H47D 109.5 ?
H47C C47 H47D 109.5 ?
C46 C47 H47A 109.5 ?
H47C C47 H47A 109.5 ?
H47D C47 H47A 109.5 ?
C46 C48 H48C 109.5 ?
C46 C48 H48D 109.5 ?
H48C C48 H48D 109.5 ?
C46 C48 H48A 109.5 ?
H48C C48 H48A 109.5 ?
H48D C48 H48A 109.5 ?

loop_
_geom_bond_atom_site_label_1
_geom_bond_atom_site_label_2
_geom_bond_distance
_geom_bond_publ_flag
Zn1 O2 1.9711(16) y
Zn1 N1 1.9845(19) y
Zn1 N2 2.007(2) y
Zn1 O1 2.0235(16) y
Zn1 Zn2 3.0052(4) y
Zn2 O1 1.9862(16) y
Zn2 N3 1.988(2) y
Zn2 N4 1.993(2) y
Zn2 O2 2.0122(16) y
O1 C43 1.381(3) y
O2 C46 1.426(3) y
N1 C2 1.336(3) y
N1 C12 1.486(3) y
N2 C4 1.331(3) y
N2 C20 1.483(3) y
N3 C23 1.333(3) y
N3 C33 1.477(3) y
N4 C25 1.334(3) y
N4 C41 1.486(3) y
C1 C2 1.532(3) y
C1 H1a 0.98 ?
C1 H1b 0.98 ?
C1 H1c 0.98 ?
C2 C3 1.403(3) y
C3 C4 1.412(3) y
C3 H3a 0.95 ?
C4 C5 1.525(3) y
C5 H5a 0.98 ?
C5 H5b 0.98 ?
C5 H5c 0.98 ?
C6 C11 1.390(4) y
C6 C7 1.391(3) y
C6 C12 1.530(3) y
C7 C8 1.385(4) y
C7 H7a 0.95 ?
C8 C9 1.382(4) y
C8 H8a 0.95 ?
C9 C10 1.377(4) y
C9 H9a 0.95 ?
C10 C11 1.388(4) y
C10 H10a 0.95 ?
C11 H11a 0.95 ?
C12 C13 1.519(3) y
C12 H12a 1 ?
C13 H13a 0.98 ?
C13 H13b 0.98 ?
C13 H13c 0.98 ?
C14 C19 1.378(4) y
C14 C15 1.380(4) y
C14 C20 1.537(4) y
C15 C16 1.398(4) y
C15 H15a 0.95 ?
C16 C17 1.370(4) y
C16 H16a 0.95 ?
C17 C18 1.353(4) y
C17 H17a 0.95 ?
C18 C19 1.399(4) y
C18 H18a 0.95 ?
C19 H19a 0.95 ?
C20 C21 1.542(3) y
C20 H20a 1 ?
C21 H21a 0.98 ?
C21 H21b 0.98 ?
C21 H21c 0.98 ?
C22 C23 1.527(3) y
C22 H22a 0.98 ?
C22 H22b 0.98 ?
C22 H22c 0.98 ?
C23 C24 1.408(4) y
C24 C25 1.415(4) y
C24 H24a 0.95 ?
C25 C26 1.520(4) y
C26 H26a 0.98 ?
C26 H26b 0.98 ?
C26 H26c 0.98 ?
C27 C32 1.384(4) y
C27 C28 1.401(4) y
C27 C33 1.540(4) y
C28 C29 1.385(4) y
C28 H28a 0.95 ?
C29 C30 1.376(4) y
C29 H29a 0.95 ?
C30 C31 1.380(4) y
C30 H30a 0.95 ?
C31 C32 1.383(4) y
C31 H31a 0.95 ?
C32 H32a 0.95 ?
C33 C34 1.535(4) y
C33 H33a 1 ?
C34 H34a 0.98 ?
C34 H34b 0.98 ?
C34 H34c 0.98 ?
C35 C40 1.392(4) y
C35 C36 1.394(4) y
C35 C41 1.526(4) y
C36 C37 1.403(4) y
C36 H36a 0.95 ?
C37 C38 1.376(4) y
C37 H37a 0.95 ?
C38 C39 1.374(4) y
C38 H38a 0.95 ?
C39 C40 1.389(4) y
C39 H39a 0.95 ?
C40 H40a 0.95 ?
C41 C42 1.536(4) y
C41 H41a 1 ?
C42 H42a 0.98 ?
C42 H42b 0.98 ?
C42 H42c 0.98 ?
C43 C44 1.437(4) y
C43 C45 1.512(4) y
C43 H43a 1 ?
C44 H44a 0.98 ?
C44 H44b 0.98 ?
C44 H44c 0.98 ?
C45 H45a 0.98 ?
C45 H45b 0.98 ?
C45 H45c 0.98 ?
C46 C48 1.529(4) y
C46 C47 1.533(3) y
C46 H46a 1 ?
C47 H47c 0.98 ?
C47 H47d 0.98 ?
C47 H47a 0.98 ?
C48 H48c 0.98 ?
C48 H48d 0.98 ?
C48 H48a 0.98 ?

loop_
_geom_torsion_atom_site_label_1
_geom_torsion_atom_site_label_2
_geom_torsion_atom_site_label_3
_geom_torsion_atom_site_label_4
_geom_torsion
_geom_torsion_publ_flag
O2 ZN1 ZN2 O1 -179.07(11) y
N1 ZN1 ZN2 O1 -76.02(11) y
N2 ZN1 ZN2 O1 87.22(10) y
O2 ZN1 ZN2 N3 -86.01(13) y
N1 ZN1 ZN2 N3 17.04(13) y
N2 ZN1 ZN2 N3 -179.72(12) y
O1 ZN1 ZN2 N3 93.06(13) y
O2 ZN1 ZN2 N4 82.99(11) y
N1 ZN1 ZN2 N4 -173.96(11) y
N2 ZN1 ZN2 N4 -10.72(10) y
O1 ZN1 ZN2 N4 -97.94(11) y
N1 ZN1 ZN2 O2 103.05(12) y
N2 ZN1 ZN2 O2 -93.71(10) y
O1 ZN1 ZN2 O2 179.07(12) y
N3 ZN2 O1 C43 87.2(3) y
N4 ZN2 O1 C43 -40.1(3) y
O2 ZN2 O1 C43 -147.6(3) y
ZN1 ZN2 O1 C43 -147.0(3) y
N3 ZN2 O1 ZN1 -125.80(9) y
N4 ZN2 O1 ZN1 106.82(8) y
O2 ZN2 O1 ZN1 -0.61(8) y
O2 ZN1 O1 C43 148.3(3) y
N1 ZN1 O1 C43 -80.2(3) y
N2 ZN1 O1 C43 33.1(3) y
ZN2 ZN1 O1 C43 147.7(3) y
O2 ZN1 O1 ZN2 0.62(8) y
N1 ZN1 O1 ZN2 132.11(8) y
N2 ZN1 O1 ZN2 -114.62(8) y
N1 ZN1 O2 C46 38.7(2) y
N2 ZN1 O2 C46 -91.9(2) y
O1 ZN1 O2 C46 156.8(2) y
ZN2 ZN1 O2 C46 157.4(2) y
N1 ZN1 O2 ZN2 -118.71(9) y
N2 ZN1 O2 ZN2 110.72(9) y
O1 ZN1 O2 ZN2 -0.62(8) y
O1 ZN2 O2 C46 -157.1(2) y
N3 ZN2 O2 C46 -29.3(2) y
N4 ZN2 O2 C46 86.3(2) y
ZN1 ZN2 O2 C46 -157.7(2) y
O1 ZN2 O2 ZN1 0.63(8) y
N3 ZN2 O2 ZN1 128.43(9) y
N4 ZN2 O2 ZN1 -115.98(8) y
O2 ZN1 N1 C2 -158.22(15) y
N2 ZN1 N1 C2 -21.92(18) y
O1 ZN1 N1 C2 98.72(17) y
ZN2 ZN1 N1 C2 143.86(14) y
O2 ZN1 N1 C12 26.4(2) y
N2 ZN1 N1 C12 162.66(17) y
O1 ZN1 N1 C12 -76.71(19) y
ZN2 ZN1 N1 C12 -31.6(2) y
O2 ZN1 N2 C4 162.30(17) y
N1 ZN1 N2 C4 18.2(2) y
O1 ZN1 N2 C4 -105.09(18) y
ZN2 ZN1 N2 C4 -150.21(16) y
O2 ZN1 N2 C20 -16.58(19) y
N1 ZN1 N2 C20 -160.66(17) y
O1 ZN1 N2 C20 76.03(18) y
ZN2 ZN1 N2 C20 30.91(19) y
O1 ZN2 N3 C23 -152.75(17) y
N4 ZN2 N3 C23 -18.4(2) y
O2 ZN2 N3 C23 101.69(19) y
ZN1 ZN2 N3 C23 152.10(15) y
O1 ZN2 N3 C33 26.6(2) y
N4 ZN2 N3 C33 161.02(19) y
O2 ZN2 N3 C33 -78.9(2) y
ZN1 ZN2 N3 C33 -28.5(2) y
O1 ZN2 N4 C25 157.91(17) y
N3 ZN2 N4 C25 18.9(2) y
O2 ZN2 N4 C25 -110.84(18) y
ZN1 ZN2 N4 C25 -153.80(16) y
O1 ZN2 N4 C41 -24.8(2) y
N3 ZN2 N4 C41 -163.87(17) y
O2 ZN2 N4 C41 66.44(18) y
ZN1 ZN2 N4 C41 23.5(2) y
C12 N1 C2 C3 -170.4(2) y
ZN1 N1 C2 C3 14.0(3) y
C12 N1 C2 C1 7.5(3) y
ZN1 N1 C2 C1 -168.16(17) y
N1 C2 C3 C4 5.5(4) y
C1 C2 C3 C4 -172.5(2) y
C20 N2 C4 C3 173.4(2) y
ZN1 N2 C4 C3 -5.5(3) y
C20 N2 C4 C5 -6.0(4) y
ZN1 N2 C4 C5 175.17(17) y
C2 C3 C4 N2 -10.6(4) y
C2 C3 C4 C5 168.8(3) y
C11 C6 C7 C8 0.9(4) y
C12 C6 C7 C8 176.5(2) y
C6 C7 C8 C9 -0.5(4) y
C7 C8 C9 C10 -0.3(4) y
C8 C9 C10 C11 0.6(4) y
C9 C10 C11 C6 -0.2(4) y
C7 C6 C11 C10 -0.6(4) y
C12 C6 C11 C10 -176.1(2) y
C2 N1 C12 C13 154.9(2) y
ZN1 N1 C12 C13 -29.8(3) y
C2 N1 C12 C6 -81.3(3) y
ZN1 N1 C12 C6 94.0(2) y
C11 C6 C12 N1 -32.3(4) y
C7 C6 C12 N1 152.2(2) y
C11 C6 C12 C13 91.4(3) y
C7 C6 C12 C13 -84.1(3) y
C19 C14 C15 C16 -1.2(4) y
C20 C14 C15 C16 173.1(3) y
C14 C15 C16 C17 1.0(5) y
C15 C16 C17 C18 0.2(5) y
C16 C17 C18 C19 -1.2(5) y
C15 C14 C19 C18 0.2(5) y
C20 C14 C19 C18 -174.2(3) y
C17 C18 C19 C14 1.0(5) y
C4 N2 C20 C14 68.8(3) y
ZN1 N2 C20 C14 -112.4(2) y
C4 N2 C20 C21 -65.3(3) y
ZN1 N2 C20 C21 113.5(2) y
C19 C14 C20 N2 -169.0(3) y
C15 C14 C20 N2 16.9(4) y
C19 C14 C20 C21 -36.0(4) y
C15 C14 C20 C21 149.9(3) y
C33 N3 C23 C24 -172.1(2) y
ZN2 N3 C23 C24 7.3(3) y
C33 N3 C23 C22 6.3(4) y
ZN2 N3 C23 C22 -174.26(19) y
N3 C23 C24 C25 10.8(5) y
C22 C23 C24 C25 -167.7(3) y
C41 N4 C25 C24 174.7(2) y
ZN2 N4 C25 C24 -8.0(3) y
C41 N4 C25 C26 -3.6(4) y
ZN2 N4 C25 C26 173.60(18) y
C23 C24 C25 N4 -10.3(5) y
C23 C24 C25 C26 168.2(3) y
C32 C27 C28 C29 -0.5(4) y
C33 C27 C28 C29 175.8(2) y
C27 C28 C29 C30 0.0(4) y
C28 C29 C30 C31 0.9(5) y
C29 C30 C31 C32 -1.3(5) y
C30 C31 C32 C27 0.8(5) y
C28 C27 C32 C31 0.1(5) y
C33 C27 C32 C31 -176.1(3) y
C23 N3 C33 C34 129.9(3) y
ZN2 N3 C33 C34 -49.4(3) y
C23 N3 C33 C27 -104.1(3) y
ZN2 N3 C33 C27 76.5(3) y
C32 C27 C33 N3 -150.6(3) y
C28 C27 C33 N3 33.2(3) y
C32 C27 C33 C34 -26.5(4) y
C28 C27 C33 C34 157.4(2) y
C40 C35 C36 C37 -1.3(5) y
C41 C35 C36 C37 -176.8(3) y
C35 C36 C37 C38 1.5(5) y
C36 C37 C38 C39 -1.2(5) y
C37 C38 C39 C40 0.8(5) y
C38 C39 C40 C35 -0.6(5) y
C36 C35 C40 C39 0.9(4) y
C41 C35 C40 C39 176.5(3) y
C25 N4 C41 C35 62.9(3) y
ZN2 N4 C41 C35 -114.3(2) y
C25 N4 C41 C42 -71.4(3) y
ZN2 N4 C41 C42 111.4(2) y
C40 C35 C41 N4 48.8(3) y
C36 C35 C41 N4 -135.8(3) y
C40 C35 C41 C42 -178.0(2) y
C36 C35 C41 C42 -2.6(4) y
ZN2 O1 C43 C44 -39.1(5) y
ZN1 O1 C43 C44 -177.2(3) y
ZN2 O1 C43 C45 178.53(19) y
ZN1 O1 C43 C45 40.4(4) y
ZN1 O2 C46 C48 49.6(3) y
ZN2 O2 C46 C48 -159.36(17) y
ZN1 O2 C46 C47 173.62(17) y
ZN2 O2 C46 C47 -35.4(3) y
